data_4116770
loop_
_publ_author_name
'Keiichiro Ogawa'
'Yoshiro Kasahara'
'Yohko Ohtani'
'Jun Harada'

_publ_section_title
;
 Crystal Structure Change for the Thermochromy of N-Salicylideneanilines.
 The First Observation by X-ray Diffraction
;
_journal_name_full 'Journal of the American Chemical Society'
_journal_page_first 7107
_journal_page_last 7108
_journal_paper_doi 10.1021/ja980972v
_journal_volume 120
_journal_year 1998
_chemical_formula_sum 'C13 H10 Cl N O2'
_chemical_formula_weight 247.67
_chemical_name_systematic
; 
N-(5-chloro-2-hydroxybenzylidene)-4-hydroxyaniline
;
_space_group_IT_number 14
_symmetry_cell_setting monoclinic
_symmetry_space_group_name_Hall '-P 2yab'
_symmetry_space_group_name_H-M 'P 1 21/a 1'
_atom_sites_solution_hydrogens geom
_atom_sites_solution_primary direct
_atom_sites_solution_secondary difmap
_audit_creation_method SHELXL-97
_cell_angle_alpha 90.00
_cell_angle_beta 92.714(17)
_cell_angle_gamma 90.00
_cell_formula_units_Z 4
_cell_length_a 7.1194(17)
_cell_length_b 12.563(2)
_cell_length_c 12.4900(19)
_cell_measurement_reflns_used 24
_cell_measurement_temperature 220(2)
_cell_measurement_theta_max 14.2
_cell_measurement_theta_min 11.5
_cell_volume 1115.9(4)
_computing_cell_refinement MSC/AFC
_computing_data_collection
;
Rigaku AFC6A, MSC/AFC Diffractometer Control Software
;
_computing_data_reduction
;      DIFDAT_ADDREF_SORTRF (Xtal: Stewart, Merom, Holden, Doherty, Hall
                                   Maslen, Spadaccini & Davenport)
;
_computing_molecular_graphics '      ORTEP (Xtal: Davenport, Hall & Dreissig)'
_computing_publication_material 'SHELXL-97 (Sheldrick, 1997)'
_computing_structure_refinement 'SHELXL-97 (Sheldrick, 1997)'
_computing_structure_solution 'SHELXS-97 (Sheldrick, 1990)'
_diffrn_ambient_temperature 220(2)
_diffrn_measured_fraction_theta_full 0.964
_diffrn_measured_fraction_theta_max 0.964
_diffrn_measurement_device_type 'Rigaku AFC6A'
_diffrn_measurement_method \q/2\q
_diffrn_radiation_monochromator graphite
_diffrn_radiation_source 'fine-focus sealed tube'
_diffrn_radiation_type MoK\a
_diffrn_radiation_wavelength 0.71073
_diffrn_reflns_av_R_equivalents 0.0264
_diffrn_reflns_av_sigmaI/netI 0.0694
_diffrn_reflns_limit_h_max 11
_diffrn_reflns_limit_h_min 0
_diffrn_reflns_limit_k_max 20
_diffrn_reflns_limit_k_min 0
_diffrn_reflns_limit_l_max 20
_diffrn_reflns_limit_l_min -20
_diffrn_reflns_number 5236
_diffrn_reflns_theta_full 35.00
_diffrn_reflns_theta_max 35.00
_diffrn_reflns_theta_min 2.30
_diffrn_standards_decay_% 0
_diffrn_standards_interval_count 150
_diffrn_standards_number 3
_exptl_absorpt_coefficient_mu 0.329
_exptl_absorpt_correction_T_max 0.9371
_exptl_absorpt_correction_T_min 0.8796
_exptl_crystal_colour yellow
_exptl_crystal_density_diffrn 1.474
_exptl_crystal_description rectangular
_exptl_crystal_F_000 512
_exptl_crystal_size_max 0.40
_exptl_crystal_size_mid 0.35
_exptl_crystal_size_min 0.20
_refine_diff_density_max 0.337
_refine_diff_density_min -0.307
_refine_diff_density_rms 0.083
_refine_ls_extinction_method none
_refine_ls_goodness_of_fit_ref 0.996
_refine_ls_hydrogen_treatment mixed
_refine_ls_matrix_type full
_refine_ls_number_parameters 195
_refine_ls_number_reflns 4915
_refine_ls_number_restraints 0
_refine_ls_restrained_S_all 0.996
_refine_ls_R_factor_all 0.1321
_refine_ls_R_factor_gt 0.0469
_refine_ls_shift/su_max 0.002
_refine_ls_shift/su_mean 0.000
_refine_ls_structure_factor_coef Fsqd
_refine_ls_weighting_details 'w=1/[\s^2^(Fo^2^)+(0.0629P)^2^+0.0964P] where P=(Fo^2^+2Fc^2^)/3'
_refine_ls_weighting_scheme calc
_refine_ls_wR_factor_gt 0.1134
_refine_ls_wR_factor_ref 0.1381
_reflns_number_gt 2708
_reflns_number_total 4915
_reflns_threshold_expression >2sigma(I)
_cod_data_source_file ja980972v_4.cif
_cod_data_source_block poc220
_cod_depositor_comments
;
The following automatic conversions were performed:

'_refine_ls_weighting_scheme' value 'calc
w=1/[\s^2^(Fo^2^)+(0.0629P)^2^+0.0964P] where P=(Fo^2^+2Fc^2^)/3' was
changed to 'calc'. New tag '_refine_ls_weighting_details' was
created. The value of the new tag was set to
'w=1/[\s^2^(Fo^2^)+(0.0629P)^2^+0.0964P] where P=(Fo^2^+2Fc^2^)/3'.

Automatic conversion script
Id: cif_fix_values 3143 2015-03-26 13:38:13Z robertas 
;
_cod_original_cell_volume 1115.8(4)
_cod_database_code 4116770

loop_
_symmetry_equiv_pos_as_xyz
'x, y, z'
'-x+1/2, y+1/2, -z'
'-x, -y, -z'
'x-1/2, -y-1/2, z'

loop_
_atom_site_label
_atom_site_type_symbol
_atom_site_fract_x
_atom_site_fract_y
_atom_site_fract_z
_atom_site_U_iso_or_equiv
_atom_site_adp_type
_atom_site_occupancy
_atom_site_calc_flag
_atom_site_refinement_flags
C1 C 0.0401(2) 0.79933(11) -0.16819(10) 0.0255(3) Uani 1 d .
C2 C 0.0439(2) 0.68582(12) -0.16587(11) 0.0279(3) Uani 1 d .
C3 C 0.0890(2) 0.63545(13) -0.06726(12) 0.0332(3) Uani 1 d .
C4 C 0.1325(2) 0.69355(13) 0.02371(12) 0.0319(3) Uani 1 d .
C5 C 0.1312(2) 0.80468(12) 0.01941(11) 0.0290(3) Uani 1 d .
C6 C 0.0863(2) 0.85771(12) -0.07424(11) 0.0301(3) Uani 1 d .
C7 C -0.0145(2) 0.85430(12) -0.26480(11) 0.0286(3) Uani 1 d .
C8 C -0.1172(2) 0.84618(12) -0.45244(10) 0.0258(3) Uani 1 d .
C9 C -0.2160(2) 0.94112(12) -0.46037(11) 0.0288(3) Uani 1 d .
C10 C -0.2791(2) 0.97866(12) -0.56033(11) 0.0295(3) Uani 1 d .
C11 C -0.2443(2) 0.92075(12) -0.65282(10) 0.0274(3) Uani 1 d .
C12 C -0.1445(2) 0.82552(12) -0.64439(11) 0.0310(3) Uani 1 d .
C13 C -0.0823(2) 0.78849(12) -0.54491(11) 0.0296(3) Uani 1 d .
N1 N -0.05169(18) 0.80229(11) -0.35300(9) 0.0285(3) Uani 1 d .
H1 H -0.0365(9) 0.741(4) -0.35114(14) 0.046(9) Uiso 0.56(3) calc PR
O2 O 0.00613(18) 0.63009(9) -0.25373(9) 0.0366(3) Uani 1 d .
H2 H -0.015(7) 0.674(3) -0.309(4) 0.046(9) Uiso 0.44(3) calc PR
O11 O -0.3047(2) 0.95309(10) -0.75212(8) 0.0388(3) Uani 1 d .
Cl Cl 0.18882(7) 0.87568(4) 0.13626(3) 0.04589(14) Uani 1 d .
H3 H 0.092(3) 0.5574(19) -0.0649(16) 0.044(6) Uiso 1 d .
H4 H 0.161(3) 0.6621(18) 0.0881(17) 0.048(6) Uiso 1 d .
H6 H 0.085(3) 0.9365(18) -0.0798(15) 0.042(5) Uiso 1 d .
H7 H -0.027(2) 0.9334(16) -0.2659(14) 0.029(4) Uiso 1 d .
H9 H -0.244(3) 0.9821(16) -0.3963(16) 0.043(5) Uiso 1 d .
H10 H -0.351(3) 1.0445(15) -0.5644(14) 0.030(4) Uiso 1 d .
H11 H -0.372(3) 1.004(2) -0.7465(18) 0.053(7) Uiso 1 d .
H12 H -0.117(3) 0.7842(16) -0.7085(16) 0.045(5) Uiso 1 d .
H13 H -0.008(3) 0.7197(17) -0.5392(16) 0.043(5) Uiso 1 d .

loop_
_atom_site_aniso_label
_atom_site_aniso_U_11
_atom_site_aniso_U_22
_atom_site_aniso_U_33
_atom_site_aniso_U_23
_atom_site_aniso_U_13
_atom_site_aniso_U_12
C1 0.0262(6) 0.0279(6) 0.0222(5) 0.0030(5) -0.0017(5) -0.0004(5)
C2 0.0278(7) 0.0298(7) 0.0261(6) 0.0025(5) 0.0009(5) -0.0008(5)
C3 0.0392(8) 0.0305(7) 0.0297(6) 0.0067(6) -0.0009(6) 0.0013(6)
C4 0.0339(7) 0.0366(8) 0.0250(6) 0.0089(5) -0.0013(5) 0.0011(6)
C5 0.0288(7) 0.0365(7) 0.0215(6) 0.0011(5) -0.0007(5) -0.0016(6)
C6 0.0353(7) 0.0304(7) 0.0242(6) 0.0026(5) -0.0031(5) -0.0017(6)
C7 0.0316(7) 0.0298(7) 0.0241(6) 0.0024(5) -0.0025(5) -0.0019(6)
C8 0.0273(6) 0.0294(6) 0.0203(5) 0.0024(5) -0.0016(4) -0.0006(5)
C9 0.0358(7) 0.0300(7) 0.0205(5) -0.0015(5) -0.0002(5) 0.0032(6)
C10 0.0376(8) 0.0278(7) 0.0228(6) 0.0000(5) -0.0021(5) 0.0043(6)
C11 0.0327(7) 0.0288(6) 0.0203(5) 0.0028(5) -0.0019(5) -0.0006(6)
C12 0.0396(8) 0.0311(7) 0.0222(6) -0.0023(5) 0.0009(5) 0.0032(6)
C13 0.0367(8) 0.0274(6) 0.0246(6) -0.0004(5) 0.0003(5) 0.0048(6)
N1 0.0328(6) 0.0295(6) 0.0228(5) 0.0035(4) -0.0028(4) 0.0005(5)
O2 0.0519(7) 0.0300(5) 0.0276(5) -0.0015(4) -0.0034(5) -0.0020(5)
O11 0.0587(8) 0.0363(6) 0.0206(4) 0.0008(4) -0.0064(5) 0.0103(6)
Cl 0.0656(3) 0.0473(2) 0.02393(16) -0.00200(16) -0.00655(16) -0.0019(2)

loop_
_atom_type_symbol
_atom_type_description
_atom_type_scat_dispersion_real
_atom_type_scat_dispersion_imag
_atom_type_scat_source
C C 0.0033 0.0016 'International Tables Vol C Tables 4.2.6.8 and 6.1.1.4'
N N 0.0061 0.0033 'International Tables Vol C Tables 4.2.6.8 and 6.1.1.4'
O O 0.0106 0.0060 'International Tables Vol C Tables 4.2.6.8 and 6.1.1.4'
Cl Cl 0.1484 0.1585 'International Tables Vol C Tables 4.2.6.8 and 6.1.1.4'
H H 0.0000 0.0000 'International Tables Vol C Tables 4.2.6.8 and 6.1.1.4'

loop_
_geom_angle_atom_site_label_1
_geom_angle_atom_site_label_2
_geom_angle_atom_site_label_3
_geom_angle
C6 C1 C2 119.99(12)
C6 C1 C7 119.69(13)
C2 C1 C7 120.31(12)
O2 C2 C3 121.23(14)
O2 C2 C1 120.73(12)
C3 C2 C1 118.05(13)
C4 C3 C2 121.19(15)
C4 C3 H3 120.1(12)
C2 C3 H3 118.6(12)
C3 C4 C5 119.89(14)
C3 C4 H4 122.2(14)
C5 C4 H4 117.9(14)
C6 C5 C4 121.29(14)
C6 C5 Cl 120.13(12)
C4 C5 Cl 118.58(11)
C5 C6 C1 119.56(14)
C5 C6 H6 123.1(11)
C1 C6 H6 117.3(11)
N1 C7 C1 120.69(14)
N1 C7 H7 118.4(10)
C1 C7 H7 120.9(10)
C9 C8 C13 119.84(12)
C9 C8 N1 122.84(12)
C13 C8 N1 117.31(13)
C8 C9 C10 119.86(13)
C8 C9 H9 121.0(12)
C10 C9 H9 119.1(12)
C9 C10 C11 120.26(14)
C9 C10 H10 118.9(11)
C11 C10 H10 120.9(11)
O11 C11 C12 117.71(13)
O11 C11 C10 122.66(14)
C12 C11 C10 119.63(12)
C13 C12 C11 119.90(13)
C13 C12 H12 119.1(12)
C11 C12 H12 121.0(12)
C12 C13 C8 120.51(14)
C12 C13 H13 119.7(11)
C8 C13 H13 119.8(11)
C7 N1 C8 126.42(14)
C7 N1 H1 116.8
C8 N1 H1 116.8
C2 O2 H2 109.5
C11 O11 H11 108.8(17)

loop_
_geom_bond_atom_site_label_1
_geom_bond_atom_site_label_2
_geom_bond_distance
C1 C6 1.409(2)
C1 C2 1.427(2)
C1 C7 1.4281(18)
C2 O2 1.3185(17)
C2 C3 1.408(2)
C3 C4 1.374(2)
C3 H3 0.98(2)
C4 C5 1.397(2)
C4 H4 0.91(2)
C5 C6 1.3707(19)
C5 Cl 1.7427(15)
C6 H6 0.99(2)
C7 N1 1.2974(18)
C7 H7 0.998(19)
C8 C9 1.386(2)
C8 C13 1.3958(19)
C8 N1 1.4175(17)
C9 C10 1.3893(19)
C9 H9 0.98(2)
C10 C11 1.397(2)
C10 H10 0.972(19)
C11 O11 1.3555(16)
C11 C12 1.393(2)
C12 C13 1.380(2)
C12 H12 0.98(2)
C13 H13 1.02(2)
N1 H1 0.7778
O2 H2 0.8919
O11 H11 0.80(2)

loop_
_geom_torsion_atom_site_label_1
_geom_torsion_atom_site_label_2
_geom_torsion_atom_site_label_3
_geom_torsion_atom_site_label_4
_geom_torsion
C6 C1 C2 O2 -178.11(14)
C7 C1 C2 O2 3.3(2)
C6 C1 C2 C3 1.9(2)
C7 C1 C2 C3 -176.68(14)
O2 C2 C3 C4 178.48(15)
C1 C2 C3 C4 -1.5(2)
C2 C3 C4 C5 0.5(3)
C3 C4 C5 C6 0.3(3)
C3 C4 C5 Cl -179.56(12)
C4 C5 C6 C1 0.1(2)
Cl C5 C6 C1 179.95(11)
C2 C1 C6 C5 -1.2(2)
C7 C1 C6 C5 177.35(14)
C6 C1 C7 N1 177.77(14)
C2 C1 C7 N1 -3.7(2)
C13 C8 C9 C10 -0.2(2)
N1 C8 C9 C10 -178.85(15)
C8 C9 C10 C11 0.4(2)
C9 C10 C11 O11 179.20(15)
C9 C10 C11 C12 -0.6(2)
O11 C11 C12 C13 -179.13(15)
C10 C11 C12 C13 0.6(2)
C11 C12 C13 C8 -0.5(2)
C9 C8 C13 C12 0.3(2)
N1 C8 C13 C12 179.00(14)
C1 C7 N1 C8 176.19(14)
C9 C8 N1 C7 -25.1(2)
C13 C8 N1 C7 156.26(15)
